data_7229793
loop_
_publ_author_name
'Dhingra, Shallu'
'Barman, Dibya Jyoti'
'Yadav, Hare Ram'
'Eyyathiyil, Jusaina'
'Bhowmik, Prasanta'
'Kaur, Parmeet'
'Adhikari, Debashis'
'Roy Choudhury, Angshuman'

_publ_section_title
;
 Structural and computational understanding of weak interactions in
 &#x201C;bridge-flipped&#x201D; isomeric
 tetrafluoro-bis-benzylideneanilines
;
_journal_issue 6
_journal_name_full CrystEngComm
_journal_page_first 716
_journal_paper_doi 10.1039/C7CE01872J
_journal_volume 20
_journal_year 2018
_chemical_formula_moiety 'C20 H12 F4 N2'
_chemical_formula_sum 'C20 H12 F4 N2'
_chemical_formula_weight 356.32
_space_group_crystal_system monoclinic
_space_group_IT_number 14
_space_group_name_Hall '-P 2ybc'
_space_group_name_H-M_alt 'P 1 21/c 1'
_symmetry_space_group_name_Hall '-P 2ybc'
_symmetry_space_group_name_H-M 'P 1 21/c 1'
_atom_sites_solution_hydrogens geom
_atom_sites_solution_primary direct
_audit_creation_date 2017-07-04
_audit_creation_method
;
Olex2 1.2
(compiled 2017.03.28 svn.r3405 for OlexSys, GUI svn.r5337)
;
_audit_update_record
;
2017-07-17 deposited with the CCDC.
2017-12-26 downloaded from the CCDC.
;
_cell_angle_alpha 90
_cell_angle_beta 95.317(11)
_cell_angle_gamma 90
_cell_formula_units_Z 2
_cell_length_a 16.870(4)
_cell_length_b 3.7774(7)
_cell_length_c 12.010(3)
_cell_measurement_reflns_used 1567
_cell_measurement_temperature 100.0
_cell_measurement_theta_max 27.5
_cell_measurement_theta_min 2.4
_cell_volume 762.0(3)
_computing_cell_refinement
;
CrystalClear-SM Expert 2.0 r15 (Rigaku, 2011)
;
_computing_data_collection
;
CrystalClear-SM Expert 2.0 r15 (Rigaku, 2011)
;
_computing_data_reduction
;
CrystalClear-SM Expert 2.0 r15 (Rigaku, 2011)
;
_computing_molecular_graphics 'Olex2 (Dolomanov et al., 2009)'
_computing_publication_material 'Olex2 (Dolomanov et al., 2009)'
_computing_structure_refinement 'ShelXL (Sheldrick, 2015)'
_computing_structure_solution 'ShelXT (Sheldrick, 2015)'
_diffrn_ambient_temperature 100.0
_diffrn_detector CCD
_diffrn_detector_area_resol_mean 13.6612
_diffrn_measured_fraction_theta_full 0.996
_diffrn_measured_fraction_theta_max 0.996
_diffrn_measurement_details
;
scan:
    Number of images: 629
               Slice: -69.0000 - 119.7000
         Image width: 0.3000
            Exp time: 22.0000
       Rotation axis: Omega
               Omega: 0.0000
                 Chi: 54.0000
                 Phi: 0.0000
                 XTD: 49.8600
              2theta: 29.8900
scan:
    Number of images: 629
               Slice: -69.0000 - 119.7000
         Image width: 0.3000
            Exp time: 22.0000
       Rotation axis: Omega
               Omega: 0.0000
                 Chi: 54.0000
                 Phi: 120.0000
                 XTD: 49.8600
              2theta: 29.8900
scan:
    Number of images: 544
               Slice: -69.0000 - 94.2000
         Image width: 0.3000
            Exp time: 22.0000
       Rotation axis: Omega
               Omega: 0.0000
                 Chi: 54.0000
                 Phi: 240.0000
                 XTD: 49.8600
              2theta: 29.8900
;
_diffrn_measurement_device
;
XtaLABmini: Fixed Chi 2 circle
;
_diffrn_measurement_device_type 'XtaLAB Mini (ROW)'
_diffrn_measurement_method 'profile data from \w-scans'
_diffrn_measurement_specimen_support 'Cryo loop'
_diffrn_orient_matrix_type d*Trek
_diffrn_orient_matrix_UB_11 0.024192
_diffrn_orient_matrix_UB_12 0.079783
_diffrn_orient_matrix_UB_13 0.006477
_diffrn_orient_matrix_UB_21 0.249350
_diffrn_orient_matrix_UB_22 -0.071294
_diffrn_orient_matrix_UB_23 -0.053152
_diffrn_orient_matrix_UB_31 -0.008523
_diffrn_orient_matrix_UB_32 0.013031
_diffrn_orient_matrix_UB_33 -0.057461
_diffrn_radiation_monochromator 'Graphite Monochromator'
_diffrn_radiation_type MoK\a
_diffrn_radiation_wavelength 0.71075
_diffrn_reflns_av_R_equivalents 0.0464
_diffrn_reflns_av_unetI/netI 0.0351
_diffrn_reflns_Laue_measured_fraction_full 0.996
_diffrn_reflns_Laue_measured_fraction_max 0.996
_diffrn_reflns_limit_h_max 21
_diffrn_reflns_limit_h_min -21
_diffrn_reflns_limit_k_max 4
_diffrn_reflns_limit_k_min -4
_diffrn_reflns_limit_l_max 15
_diffrn_reflns_limit_l_min -15
_diffrn_reflns_number 7231
_diffrn_reflns_point_group_measured_fraction_full 0.996
_diffrn_reflns_point_group_measured_fraction_max 0.996
_diffrn_reflns_theta_full 25.242
_diffrn_reflns_theta_max 27.495
_diffrn_reflns_theta_min 2.425
_diffrn_source 'Sealed Tube'
_diffrn_source_current 12.0
_diffrn_source_power 0.6
_diffrn_source_voltage 50.0
_exptl_absorpt_coefficient_mu 0.127
_exptl_absorpt_correction_T_max 1.000
_exptl_absorpt_correction_T_min 0.886
_exptl_absorpt_correction_type multi-scan
_exptl_absorpt_process_details 'Blessings, 1995'
_exptl_crystal_colour 'clear light yellow'
_exptl_crystal_colour_lustre clear
_exptl_crystal_colour_modifier light
_exptl_crystal_colour_primary yellow
_exptl_crystal_density_diffrn 1.553
_exptl_crystal_description block
_exptl_crystal_F_000 364
_exptl_crystal_size_max 0.2
_exptl_crystal_size_mid 0.2
_exptl_crystal_size_min 0.1
_refine_diff_density_max 0.625
_refine_diff_density_min -0.593
_refine_diff_density_rms 0.155
_refine_ls_extinction_method none
_refine_ls_goodness_of_fit_ref 1.093
_refine_ls_hydrogen_treatment constr
_refine_ls_matrix_type full
_refine_ls_number_parameters 118
_refine_ls_number_reflns 1735
_refine_ls_number_restraints 0
_refine_ls_restrained_S_all 1.093
_refine_ls_R_factor_all 0.0730
_refine_ls_R_factor_gt 0.0505
_refine_ls_shift/su_max 0.000
_refine_ls_shift/su_mean 0.000
_refine_ls_structure_factor_coef Fsqd
_refine_ls_weighting_details 'w=1/[\s^2^(Fo^2^)+(0.1462P)^2^] where P=(Fo^2^+2Fc^2^)/3'
_refine_ls_weighting_scheme calc
_refine_ls_wR_factor_gt 0.1457
_refine_ls_wR_factor_ref 0.2039
_reflns_Friedel_coverage 0.000
_reflns_number_gt 1374
_reflns_number_total 1735
_reflns_threshold_expression 'I > 2\s(I)'
_cod_data_source_file c7ce01872j2.cif
_cod_data_source_block 5
_cod_depositor_comments 'Adding full bibliography for 7229788--7229798.cif.'
_cod_original_cell_volume 762.1(3)
_cod_database_code 7229793
_shelx_shelxl_version_number 2014/7
_shelx_space_group_comment
;
The symmetry employed for this shelxl refinement is uniquely defined
by the following loop, which should always be used as a source of
symmetry information in preference to the above space-group names.
They are only intended as comments.
;
_olex2_refinement_description
;
1. Fixed Uiso
 At 1.2 times of:
  All C(H) groups
2.a Aromatic/amide H refined with riding coordinates:
 C10(H10), C9(H9), C5(H5), C1(H1), C6(H6), C7(H7)
;
_olex2_exptl_crystal_mounting_method 'cryo loop'
_olex2_submission_special_instructions 'No special instructions were received'

loop_
_space_group_symop_operation_xyz
'x, y, z'
'-x, y+1/2, -z+1/2'
'-x, -y, -z'
'x, -y-1/2, z-1/2'

loop_
_atom_site_label
_atom_site_type_symbol
_atom_site_fract_x
_atom_site_fract_y
_atom_site_fract_z
_atom_site_U_iso_or_equiv
_atom_site_adp_type
_atom_site_occupancy
_atom_site_site_symmetry_order
_atom_site_calc_flag
_atom_site_refinement_flags_posn
F1 F 0.72906(6) 0.3882(3) 0.18152(9) 0.0255(4) Uani 1 1 d .
F2 F 0.88149(7) 0.2410(3) 0.15837(10) 0.0278(4) Uani 1 1 d .
N1 N 0.68191(9) 0.7576(4) 0.36345(14) 0.0193(4) Uani 1 1 d .
C2 C 0.76237(11) 0.6566(5) 0.35831(16) 0.0180(4) Uani 1 1 d .
C8 C 0.57459(11) 0.8710(5) 0.47810(15) 0.0181(5) Uani 1 1 d .
C10 C 0.47560(11) 0.9766(5) 0.60768(16) 0.0192(5) Uani 1 1 d .
H10 H 0.4590 0.9594 0.6809 0.023 Uiso 1 1 calc R
C9 C 0.54990(11) 0.8500(5) 0.58584(16) 0.0196(5) Uani 1 1 d .
H9 H 0.5842 0.7485 0.6445 0.024 Uiso 1 1 calc R
C3 C 0.78447(11) 0.4862(5) 0.26359(16) 0.0195(5) Uani 1 1 d .
C4 C 0.86360(12) 0.4092(5) 0.25161(16) 0.0207(5) Uani 1 1 d .
C5 C 0.92298(11) 0.5009(5) 0.33263(16) 0.0216(5) Uani 1 1 d .
H5 H 0.9771 0.4476 0.3238 0.026 Uiso 1 1 calc R
C1 C 0.65361(11) 0.7366(5) 0.45861(16) 0.0184(5) Uani 1 1 d .
H1 H 0.6852 0.6295 0.5191 0.022 Uiso 1 1 calc R
C6 C 0.90194(11) 0.6732(6) 0.42757(18) 0.0223(5) Uani 1 1 d .
H6 H 0.9422 0.7393 0.4843 0.027 Uiso 1 1 calc R
C7 C 0.82280(12) 0.7504(5) 0.44087(17) 0.0199(5) Uani 1 1 d .
H7 H 0.8096 0.8679 0.5066 0.024 Uiso 1 1 calc R

loop_
_atom_site_aniso_label
_atom_site_aniso_U_11
_atom_site_aniso_U_22
_atom_site_aniso_U_33
_atom_site_aniso_U_23
_atom_site_aniso_U_13
_atom_site_aniso_U_12
F1 0.0204(6) 0.0366(8) 0.0187(7) -0.0025(5) -0.0026(5) 0.0029(5)
F2 0.0256(7) 0.0377(8) 0.0206(7) -0.0019(5) 0.0054(5) 0.0092(5)
N1 0.0148(8) 0.0213(9) 0.0218(9) -0.0007(6) 0.0015(6) 0.0008(6)
C2 0.0164(9) 0.0178(9) 0.0199(10) 0.0033(7) 0.0017(7) 0.0014(7)
C8 0.0163(9) 0.0169(9) 0.0212(10) -0.0013(7) 0.0026(7) -0.0020(7)
C10 0.0176(9) 0.0220(9) 0.0181(9) -0.0016(7) 0.0028(7) -0.0002(7)
C9 0.0175(9) 0.0203(9) 0.0208(10) 0.0010(7) 0.0008(7) -0.0003(7)
C3 0.0161(9) 0.0238(10) 0.0181(9) 0.0032(7) -0.0007(7) 0.0002(7)
C4 0.0223(9) 0.0226(10) 0.0177(9) 0.0032(7) 0.0047(7) 0.0042(8)
C5 0.0147(9) 0.0240(10) 0.0263(10) 0.0066(8) 0.0038(7) 0.0007(7)
C1 0.0164(9) 0.0186(10) 0.0201(10) 0.0001(7) 0.0006(7) 0.0000(7)
C6 0.0173(9) 0.0229(9) 0.0259(11) 0.0028(7) -0.0021(8) -0.0017(7)
C7 0.0182(10) 0.0221(10) 0.0195(9) -0.0016(7) 0.0023(7) -0.0005(7)

loop_
_atom_type_symbol
_atom_type_description
_atom_type_scat_dispersion_real
_atom_type_scat_dispersion_imag
_atom_type_scat_source
C C 0.0033 0.0016 'International Tables Vol C Tables 4.2.6.8 and 6.1.1.4'
H H 0.0000 0.0000 'International Tables Vol C Tables 4.2.6.8 and 6.1.1.4'
F F 0.0171 0.0103 'International Tables Vol C Tables 4.2.6.8 and 6.1.1.4'
N N 0.0061 0.0033 'International Tables Vol C Tables 4.2.6.8 and 6.1.1.4'

loop_
_geom_angle_atom_site_label_1
_geom_angle_atom_site_label_2
_geom_angle_atom_site_label_3
_geom_angle
_geom_angle_site_symmetry_1
_geom_angle_site_symmetry_3
C1 N1 C2 117.38(16) . .
C3 C2 N1 119.45(17) . .
C3 C2 C7 117.69(17) . .
C7 C2 N1 122.59(17) . .
C10 C8 C9 119.63(17) 3_676 .
C10 C8 C1 121.57(17) 3_676 .
C9 C8 C1 118.79(17) . .
C8 C10 H10 120.0 3_676 .
C9 C10 C8 119.93(18) . 3_676
C9 C10 H10 120.0 . .
C8 C9 H9 119.8 . .
C10 C9 C8 120.44(18) . .
C10 C9 H9 119.8 . .
F1 C3 C2 120.46(16) . .
F1 C3 C4 118.43(17) . .
C4 C3 C2 121.11(18) . .
F2 C4 C3 118.54(17) . .
F2 C4 C5 120.20(17) . .
C5 C4 C3 121.26(18) . .
C4 C5 H5 120.8 . .
C4 C5 C6 118.35(17) . .
C6 C5 H5 120.8 . .
N1 C1 C8 122.74(17) . .
N1 C1 H1 118.6 . .
C8 C1 H1 118.6 . .
C5 C6 H6 119.5 . .
C5 C6 C7 120.96(18) . .
C7 C6 H6 119.5 . .
C2 C7 H7 119.7 . .
C6 C7 C2 120.63(18) . .
C6 C7 H7 119.7 . .

loop_
_geom_bond_atom_site_label_1
_geom_bond_atom_site_label_2
_geom_bond_distance
_geom_bond_site_symmetry_2
F1 C3 1.346(2) .
F2 C4 1.346(2) .
N1 C2 1.417(2) .
N1 C1 1.281(3) .
C2 C3 1.388(3) .
C2 C7 1.400(3) .
C8 C10 1.396(3) 3_676
C8 C9 1.398(3) .
C8 C1 1.465(3) .
C10 C8 1.396(3) 3_676
C10 H10 0.9500 .
C10 C9 1.389(3) .
C9 H9 0.9500 .
C3 C4 1.387(3) .
C4 C5 1.375(3) .
C5 H5 0.9500 .
C5 C6 1.387(3) .
C1 H1 0.9500 .
C6 H6 0.9500 .
C6 C7 1.390(3) .
C7 H7 0.9500 .
